data_7708055
loop_
_publ_author_name
'Li, Xiang'
'Liu, Yu-Han'
'Zhu, Guang-Zhou'
'Yang, Feng-Lei'
'Gao, Feng'

_publ_section_title
;
 Successive syntheses and magnetic properties of homodinuclear lanthanide
 macrocyclic complexes
;
_journal_name_full 'Dalton Transactions'
_journal_paper_doi 10.1039/D1DT01514A
_journal_year 2021
_chemical_formula_moiety 'C76 H58 Cl4 Dy2 N8 O6, 3[C2H4Cl2]'
_chemical_formula_sum 'C82 H70 Cl10 Dy2 N8 O6'
_chemical_formula_weight 1942.96
_space_group_crystal_system triclinic
_space_group_IT_number 2
_space_group_name_Hall '-P 1'
_space_group_name_H-M_alt 'P -1'
_atom_sites_solution_hydrogens mixed
_audit_creation_date 2021-07-15
_audit_creation_method
;
Olex2 1.2
(compiled 2018.05.29 svn.r3508 for OlexSys, GUI svn.r5506)
;
_audit_update_record
;
2021-07-28 deposited with the CCDC.	2021-07-29 downloaded from the CCDC.
;
_cell_angle_alpha 87.584(2)
_cell_angle_beta 68.807(2)
_cell_angle_gamma 85.819(2)
_cell_formula_units_Z 1
_cell_length_a 11.7802(18)
_cell_length_b 11.8020(18)
_cell_length_c 14.118(2)
_cell_measurement_reflns_used 6493
_cell_measurement_temperature 296(2)
_cell_measurement_theta_max 27.43
_cell_measurement_theta_min 2.46
_cell_volume 1824.9(5)
_computing_cell_refinement 'Bruker SMART'
_computing_data_collection 'Bruker SMART'
_computing_data_reduction 'Bruker SAINT'
_computing_molecular_graphics 'Olex2 (Dolomanov et al., 2009)'
_computing_publication_material 'Olex2 (Dolomanov et al., 2009)'
_computing_structure_refinement 'ShelXL (Sheldrick, 2015)'
_computing_structure_solution 'SHELXT 2016/6 (Sheldrick, 2016)'
_diffrn_ambient_temperature 296.15
_diffrn_measured_fraction_theta_full 0.984
_diffrn_measured_fraction_theta_max 0.977
_diffrn_measurement_device_type 'Bruker APEX-II CCD'
_diffrn_measurement_method '\f and \w scans'
_diffrn_radiation_type MoK\a
_diffrn_radiation_wavelength 0.71073
_diffrn_reflns_av_R_equivalents 0.0165
_diffrn_reflns_av_unetI/netI 0.0346
_diffrn_reflns_Laue_measured_fraction_full 0.984
_diffrn_reflns_Laue_measured_fraction_max 0.977
_diffrn_reflns_limit_h_max 14
_diffrn_reflns_limit_h_min -14
_diffrn_reflns_limit_k_max 14
_diffrn_reflns_limit_k_min -14
_diffrn_reflns_limit_l_max 14
_diffrn_reflns_limit_l_min -17
_diffrn_reflns_number 10352
_diffrn_reflns_point_group_measured_fraction_full 0.984
_diffrn_reflns_point_group_measured_fraction_max 0.977
_diffrn_reflns_theta_full 25.242
_diffrn_reflns_theta_max 26.371
_diffrn_reflns_theta_min 2.983
_exptl_absorpt_coefficient_mu 2.461
_exptl_absorpt_correction_T_max 0.8351
_exptl_absorpt_correction_T_min 0.7644
_exptl_absorpt_correction_type multi-scan
_exptl_absorpt_process_details sadabs
_exptl_crystal_colour yellow
_exptl_crystal_colour_primary yellow
_exptl_crystal_density_diffrn 1.768
_exptl_crystal_description block
_exptl_crystal_F_000 968
_exptl_crystal_size_max 0.12
_exptl_crystal_size_mid 0.11
_exptl_crystal_size_min 0.08
_refine_diff_density_max 1.343
_refine_diff_density_min -0.689
_refine_diff_density_rms 0.114
_refine_ls_extinction_method none
_refine_ls_goodness_of_fit_ref 1.035
_refine_ls_hydrogen_treatment constr
_refine_ls_matrix_type full
_refine_ls_number_parameters 436
_refine_ls_number_reflns 7296
_refine_ls_number_restraints 0
_refine_ls_restrained_S_all 1.035
_refine_ls_R_factor_all 0.0365
_refine_ls_R_factor_gt 0.0323
_refine_ls_shift/su_max 0.002
_refine_ls_shift/su_mean 0.000
_refine_ls_structure_factor_coef Fsqd
_refine_ls_weighting_details 'w=1/[\s^2^(Fo^2^)+(0.0602P)^2^+0.7745P] where P=(Fo^2^+2Fc^2^)/3'
_refine_ls_weighting_scheme calc
_refine_ls_wR_factor_gt 0.0880
_refine_ls_wR_factor_ref 0.0910
_reflns_Friedel_coverage 0.000
_reflns_number_gt 6622
_reflns_number_total 7296
_reflns_threshold_expression 'I > 2\s(I)'
_cod_data_source_file d1dt01514a2.cif
_cod_data_source_block gf20191105a_0m_sq
_cod_database_code 7708055
_shelx_shelxl_version_number 2016/6
_shelx_space_group_comment
;
The symmetry employed for this shelxl refinement is uniquely defined
by the following loop, which should always be used as a source of
symmetry information in preference to the above space-group names.
They are only intended as comments.
;
_shelx_estimated_absorpt_t_max 0.827
_shelx_estimated_absorpt_t_min 0.757
_olex2_refinement_description
;
1. Fixed Uiso
 At 1.2 times of:
  All C(H) groups, {H22A,H22B,H22C} of C22
 At 1.5 times of:
  {H21A,H21B,H21C} of C21, {H24A,H24B,H24C} of C24
2.a Riding coordinates:
 C31(H31)
2.b Aromatic/amide H refined with riding coordinates:
 C2(H2), C3(H3), C6(H6), C7(H7), C9(H9), C10(H10), C11(H11), C12(H12),
 C14(H14), C16(H16), C18(H18), C19(H19), C26(H26), C30(H30), C33(H33), C34(H34),
  C35(H35), C36(H36), C38(H38)
2.c Idealised Me refined as rotating group:
 C21(H21A,H21B,H21C), C22(H22A,H22B,H22C), C24(H24A,H24B,H24C)
;
_olex2_submission_special_instructions 'No special instructions were received'

loop_
_space_group_symop_operation_xyz
'x, y, z'
'-x, -y, -z'

loop_
_atom_site_label
_atom_site_type_symbol
_atom_site_fract_x
_atom_site_fract_y
_atom_site_fract_z
_atom_site_U_iso_or_equiv
_atom_site_adp_type
_atom_site_occupancy
_atom_site_site_symmetry_order
_atom_site_calc_flag
_atom_site_refinement_flags_posn
_atom_site_refinement_flags_adp
_atom_site_refinement_flags_occupancy
_atom_site_disorder_assembly
_atom_site_disorder_group
Dy1 Dy 0.12244(2) 0.38098(2) 0.92457(2) 0.02449(7) Uani 1 1 d . . . . .
Cl1 Cl 0.38488(15) 0.04787(13) 0.42319(10) 0.0686(4) Uani 1 1 d . . . . .
O1 O 0.1889(3) 0.2230(2) 0.83597(19) 0.0352(6) Uani 1 1 d . . . . .
N1 N 0.2595(3) 0.4380(3) 0.7488(2) 0.0310(7) Uani 1 1 d . . . . .
C1 C 0.3223(4) 0.1043(4) 0.5448(3) 0.0429(10) Uani 1 1 d . . . . .
Cl2 Cl 0.38922(16) 0.48736(16) 1.32340(12) 0.0762(4) Uani 1 1 d . . . . .
O2 O 0.2347(3) 0.3077(2) 1.0126(2) 0.0357(6) Uani 1 1 d . . . . .
N2 N 0.2779(3) 0.5218(3) 0.9147(3) 0.0331(7) Uani 1 1 d . . . . .
C2 C 0.2580(5) 0.0351(4) 0.6252(4) 0.0499(11) Uani 1 1 d . . . . .
H2 H 0.246654 -0.039436 0.613495 0.060 Uiso 1 1 calc R . . . .
O3 O 0.0070(2) 0.5465(2) 0.91765(17) 0.0269(5) Uani 1 1 d . . . . .
N3 N -0.0337(3) 0.2462(2) 1.0216(2) 0.0270(6) Uani 1 1 d . . . . .
C3 C 0.2110(5) 0.0763(4) 0.7218(3) 0.0507(12) Uani 1 1 d . . . . .
H3 H 0.168264 0.028789 0.775022 0.061 Uiso 1 1 calc R . . . .
N4 N -0.0336(3) 0.3482(3) 0.8468(2) 0.0298(7) Uani 1 1 d . . . . .
C4 C 0.2260(4) 0.1899(3) 0.7429(3) 0.0319(8) Uani 1 1 d . . . . .
C5 C 0.2869(4) 0.2597(3) 0.6591(3) 0.0340(8) Uani 1 1 d . . . . .
C6 C 0.3365(4) 0.2145(4) 0.5610(3) 0.0410(9) Uani 1 1 d . . . . .
H6 H 0.379534 0.260320 0.506543 0.049 Uiso 1 1 calc R . . . .
C7 C 0.3088(4) 0.3764(3) 0.6688(3) 0.0363(9) Uani 1 1 d . . . . .
H7 H 0.363877 0.410843 0.611953 0.044 Uiso 1 1 calc R . . . .
C8 C 0.2949(4) 0.5520(3) 0.7410(3) 0.0345(8) Uani 1 1 d . . . . .
C9 C 0.3180(4) 0.6191(4) 0.6540(3) 0.0422(10) Uani 1 1 d . . . . .
H9 H 0.308359 0.590736 0.597066 0.051 Uiso 1 1 calc R . . . .
C10 C 0.3551(4) 0.7277(4) 0.6512(4) 0.0491(11) Uani 1 1 d . . . . .
H10 H 0.372294 0.771758 0.592047 0.059 Uiso 1 1 calc R . . . .
C11 C 0.3667(4) 0.7708(4) 0.7363(4) 0.0516(12) Uani 1 1 d . . . . .
H11 H 0.392756 0.843712 0.734025 0.062 Uiso 1 1 calc R . . . .
C12 C 0.3400(4) 0.7072(4) 0.8243(4) 0.0442(10) Uani 1 1 d . . . . .
H12 H 0.345191 0.738363 0.881918 0.053 Uiso 1 1 calc R . . . .
C13 C 0.3052(4) 0.5960(3) 0.8283(3) 0.0353(9) Uani 1 1 d . . . . .
C14 C 0.3273(4) 0.5350(4) 0.9808(3) 0.0395(9) Uani 1 1 d . . . . .
H14 H 0.373269 0.597981 0.972424 0.047 Uiso 1 1 calc R . . . .
C15 C 0.3179(4) 0.4608(4) 1.0670(3) 0.0368(9) Uani 1 1 d . . . . .
C16 C 0.3546(4) 0.5011(4) 1.1440(4) 0.0472(11) Uani 1 1 d . . . . .
H16 H 0.378402 0.575131 1.139821 0.057 Uiso 1 1 calc R . . . .
C17 C 0.3556(4) 0.4325(5) 1.2245(4) 0.0492(11) Uani 1 1 d . . . . .
C18 C 0.3289(5) 0.3202(5) 1.2285(4) 0.0521(12) Uani 1 1 d . . . . .
H18 H 0.335719 0.272851 1.280736 0.063 Uiso 1 1 calc R . . . .
C19 C 0.2921(4) 0.2778(4) 1.1554(4) 0.0437(10) Uani 1 1 d . . . . .
H19 H 0.275805 0.201563 1.158517 0.052 Uiso 1 1 calc R . . . .
C20 C 0.2787(4) 0.3477(4) 1.0758(3) 0.0360(9) Uani 1 1 d . . . . .
C21 C -0.0593(6) 0.6922(5) 0.4960(4) 0.0666(16) Uani 1 1 d . . . . .
H21A H -0.140487 0.677832 0.540830 0.100 Uiso 1 1 calc GR . . . .
H21B H -0.012909 0.621329 0.475496 0.100 Uiso 1 1 calc GR . . . .
H21C H -0.062679 0.733912 0.437146 0.100 Uiso 1 1 calc GR . . . .
C22 C -0.0736(8) 0.8744(5) 0.5760(5) 0.082(2) Uani 1 1 d . . . . .
H22A H -0.032541 0.925272 0.602157 0.098 Uiso 1 1 calc GR . . . .
H22B H -0.152526 0.861949 0.626151 0.098 Uiso 1 1 calc GR . . . .
H22C H -0.082984 0.906990 0.515633 0.098 Uiso 1 1 calc GR . . . .
C23 C 0.0014(5) 0.7612(4) 0.5508(3) 0.0504(12) Uani 1 1 d . . . . .
C24 C 0.1299(7) 0.7854(7) 0.4845(5) 0.090(2) Uani 1 1 d . . . . .
H24A H 0.128398 0.836265 0.430049 0.135 Uiso 1 1 calc GR . . . .
H24B H 0.174497 0.715606 0.456942 0.135 Uiso 1 1 calc GR . . . .
H24C H 0.168871 0.819690 0.524259 0.135 Uiso 1 1 calc GR . . . .
C25 C 0.0020(4) 0.7008(3) 0.6498(3) 0.0357(9) Uani 1 1 d . . . . .
C26 C -0.0239(4) 0.5884(3) 0.6724(3) 0.0343(8) Uani 1 1 d . . . . .
H26 H -0.044615 0.547777 0.626575 0.041 Uiso 1 1 calc R . . . .
C27 C -0.0205(3) 0.5328(3) 0.7606(3) 0.0286(7) Uani 1 1 d . . . . .
C28 C 0.0050(3) 0.5961(3) 0.8334(3) 0.0261(7) Uani 1 1 d . . . . .
C29 C 0.0270(3) 0.7119(3) 0.8134(3) 0.0279(7) Uani 1 1 d . . . . .
C30 C 0.0292(4) 0.7603(3) 0.7214(3) 0.0323(8) Uani 1 1 d . . . . .
H30 H 0.049580 0.835365 0.706995 0.039 Uiso 1 1 calc R . . . .
C31 C -0.0596(4) 0.2218(3) 1.1157(3) 0.0290(8) Uani 1 1 d . . . . .
H31 H -0.100014 0.155897 1.140765 0.035 Uiso 1 1 d R . . . .
C32 C -0.0793(3) 0.1839(3) 0.9592(3) 0.0292(8) Uani 1 1 d . . . . .
C33 C -0.1188(4) 0.0734(3) 0.9817(3) 0.0359(9) Uani 1 1 d . . . . .
H33 H -0.119107 0.037290 1.041630 0.043 Uiso 1 1 calc R . . . .
C34 C -0.1571(4) 0.0176(4) 0.9159(4) 0.0454(11) Uani 1 1 d . . . . .
H34 H -0.181141 -0.056377 0.930753 0.054 Uiso 1 1 calc R . . . .
C35 C -0.1599(5) 0.0717(4) 0.8272(4) 0.0510(12) Uani 1 1 d . . . . .
H35 H -0.187415 0.034723 0.783431 0.061 Uiso 1 1 calc R . . . .
C36 C -0.1217(5) 0.1802(4) 0.8047(3) 0.0478(11) Uani 1 1 d . . . . .
H36 H -0.124088 0.216019 0.745403 0.057 Uiso 1 1 calc R . . . .
C37 C -0.0796(4) 0.2377(3) 0.8682(3) 0.0302(8) Uani 1 1 d . . . . .
C38 C -0.0564(4) 0.4157(3) 0.7813(3) 0.0299(8) Uani 1 1 d . . . . .
H38 H -0.099079 0.388005 0.744076 0.036 Uiso 1 1 calc R . . . .

loop_
_atom_site_aniso_label
_atom_site_aniso_U_11
_atom_site_aniso_U_22
_atom_site_aniso_U_33
_atom_site_aniso_U_23
_atom_site_aniso_U_13
_atom_site_aniso_U_12
Dy1 0.02983(11) 0.01822(10) 0.02431(10) -0.00107(6) -0.00820(7) -0.00207(6)
Cl1 0.0842(10) 0.0679(9) 0.0413(7) -0.0236(6) -0.0052(6) -0.0037(7)
O1 0.0474(16) 0.0224(13) 0.0292(14) -0.0027(10) -0.0058(12) -0.0004(11)
N1 0.0320(16) 0.0230(16) 0.0371(17) 0.0006(13) -0.0114(14) -0.0018(12)
C1 0.050(3) 0.042(2) 0.033(2) -0.0112(17) -0.0106(19) 0.0045(19)
Cl2 0.0818(10) 0.0966(12) 0.0693(9) -0.0250(8) -0.0494(8) 0.0039(9)
O2 0.0413(15) 0.0292(14) 0.0411(15) -0.0032(11) -0.0204(13) 0.0009(12)
N2 0.0321(17) 0.0268(16) 0.0375(18) -0.0018(13) -0.0086(14) -0.0042(13)
C2 0.069(3) 0.030(2) 0.046(3) -0.0078(19) -0.015(2) -0.001(2)
O3 0.0396(14) 0.0198(12) 0.0218(12) -0.0001(9) -0.0117(11) -0.0013(10)
N3 0.0338(16) 0.0220(15) 0.0238(15) -0.0026(11) -0.0084(12) -0.0019(12)
C3 0.078(3) 0.028(2) 0.036(2) -0.0001(17) -0.008(2) -0.008(2)
N4 0.0381(17) 0.0210(15) 0.0301(16) -0.0009(12) -0.0111(14) -0.0063(13)
C4 0.040(2) 0.0225(18) 0.0303(19) -0.0037(14) -0.0100(16) 0.0070(15)
C5 0.037(2) 0.030(2) 0.033(2) -0.0044(15) -0.0091(16) -0.0009(16)
C6 0.043(2) 0.043(2) 0.031(2) -0.0036(17) -0.0059(18) -0.0027(19)
C7 0.039(2) 0.033(2) 0.031(2) 0.0016(16) -0.0052(17) -0.0062(17)
C8 0.0291(19) 0.028(2) 0.040(2) 0.0034(16) -0.0050(16) -0.0044(15)
C9 0.041(2) 0.034(2) 0.046(2) 0.0036(18) -0.0084(19) -0.0037(18)
C10 0.046(3) 0.032(2) 0.057(3) 0.017(2) -0.005(2) -0.0070(19)
C11 0.048(3) 0.029(2) 0.068(3) 0.007(2) -0.009(2) -0.0113(19)
C12 0.044(2) 0.032(2) 0.052(3) -0.0033(19) -0.011(2) -0.0068(18)
C13 0.0317(19) 0.0228(19) 0.048(2) 0.0007(16) -0.0090(17) -0.0069(15)
C14 0.035(2) 0.032(2) 0.053(3) -0.0066(18) -0.0163(19) -0.0055(17)
C15 0.034(2) 0.038(2) 0.041(2) -0.0062(17) -0.0163(17) -0.0005(17)
C16 0.040(2) 0.048(3) 0.057(3) -0.010(2) -0.021(2) -0.005(2)
C17 0.042(2) 0.066(3) 0.048(3) -0.014(2) -0.027(2) 0.005(2)
C18 0.053(3) 0.063(3) 0.045(3) 0.001(2) -0.025(2) 0.008(2)
C19 0.043(2) 0.040(2) 0.053(3) -0.0030(19) -0.025(2) 0.0049(19)
C20 0.0298(19) 0.038(2) 0.038(2) -0.0051(17) -0.0103(17) 0.0051(16)
C21 0.113(5) 0.056(3) 0.049(3) 0.010(2) -0.052(3) -0.009(3)
C22 0.141(6) 0.051(3) 0.068(4) 0.015(3) -0.059(4) 0.005(4)
C23 0.081(4) 0.045(3) 0.031(2) 0.0092(18) -0.026(2) -0.012(2)
C24 0.098(5) 0.129(7) 0.044(3) 0.036(4) -0.025(3) -0.038(5)
C25 0.050(2) 0.032(2) 0.0248(18) 0.0037(15) -0.0126(17) -0.0014(17)
C26 0.050(2) 0.030(2) 0.0260(18) -0.0026(15) -0.0183(17) 0.0008(17)
C27 0.036(2) 0.0227(18) 0.0272(18) -0.0028(14) -0.0117(15) 0.0027(14)
C28 0.0280(17) 0.0245(18) 0.0233(17) 0.0005(13) -0.0072(14) 0.0016(14)
C29 0.0332(19) 0.0236(18) 0.0249(17) 0.0001(13) -0.0085(15) 0.0000(14)
C30 0.043(2) 0.0236(18) 0.0301(19) 0.0047(14) -0.0132(16) -0.0033(16)
C31 0.039(2) 0.0159(16) 0.0309(19) 0.0023(13) -0.0110(16) -0.0026(14)
C32 0.0336(19) 0.0238(18) 0.0292(18) -0.0042(14) -0.0094(15) -0.0042(15)
C33 0.047(2) 0.0239(19) 0.036(2) -0.0010(15) -0.0130(18) -0.0089(17)
C34 0.055(3) 0.030(2) 0.053(3) -0.0002(18) -0.017(2) -0.020(2)
C35 0.075(3) 0.043(3) 0.043(2) -0.005(2) -0.027(2) -0.025(2)
C36 0.079(3) 0.036(2) 0.037(2) 0.0017(18) -0.029(2) -0.019(2)
C37 0.037(2) 0.0242(18) 0.0310(19) -0.0033(14) -0.0131(16) -0.0052(15)
C38 0.039(2) 0.0255(19) 0.0260(18) -0.0036(14) -0.0124(15) -0.0037(15)

loop_
_atom_type_symbol
_atom_type_description
_atom_type_scat_dispersion_real
_atom_type_scat_dispersion_imag
_atom_type_scat_source
C C 0.0033 0.0016 'International Tables Vol C Tables 4.2.6.8 and 6.1.1.4'
H H 0.0000 0.0000 'International Tables Vol C Tables 4.2.6.8 and 6.1.1.4'
Cl Cl 0.1484 0.1585 'International Tables Vol C Tables 4.2.6.8 and 6.1.1.4'
Dy Dy -0.1892 4.4098 'International Tables Vol C Tables 4.2.6.8 and 6.1.1.4'
N N 0.0061 0.0033 'International Tables Vol C Tables 4.2.6.8 and 6.1.1.4'
O O 0.0106 0.0060 'International Tables Vol C Tables 4.2.6.8 and 6.1.1.4'

loop_
_geom_angle_atom_site_label_1
_geom_angle_atom_site_label_2
_geom_angle_atom_site_label_3
_geom_angle
_geom_angle_site_symmetry_1
_geom_angle_site_symmetry_3
_geom_angle_publ_flag
O1 Dy1 Dy1 155.96(8) . 2_567 ?
O1 Dy1 N1 72.72(10) . . ?
O1 Dy1 O2 83.43(10) . . ?
O1 Dy1 N2 117.51(10) . . ?
O1 Dy1 O3 137.56(9) . . ?
O1 Dy1 O3 143.90(9) . 2_567 ?
O1 Dy1 N3 77.82(10) . . ?
O1 Dy1 N4 74.31(11) . . ?
N1 Dy1 Dy1 115.38(7) . 2_567 ?
N1 Dy1 N2 63.84(10) . . ?
O2 Dy1 Dy1 112.36(7) . 2_567 ?
O2 Dy1 N1 109.81(10) . . ?
O2 Dy1 N2 72.37(10) . . ?
O2 Dy1 O3 138.81(9) . . ?
O2 Dy1 O3 84.17(9) . 2_567 ?
O2 Dy1 N3 86.88(10) . . ?
O2 Dy1 N4 147.13(10) . . ?
N2 Dy1 Dy1 85.38(8) . 2_567 ?
O3 Dy1 Dy1 32.42(6) . 2_567 ?
O3 Dy1 Dy1 31.87(6) 2_567 2_567 ?
O3 Dy1 N1 85.28(9) . . ?
O3 Dy1 N1 143.26(9) 2_567 . ?
O3 Dy1 N2 81.63(10) . . ?
O3 Dy1 N2 90.45(10) 2_567 . ?
O3 Dy1 O3 64.29(9) . 2_567 ?
O3 Dy1 N3 103.35(9) . . ?
O3 Dy1 N3 67.75(9) 2_567 . ?
O3 Dy1 N4 68.43(9) . . ?
O3 Dy1 N4 99.70(10) 2_567 . ?
N3 Dy1 Dy1 84.84(7) . 2_567 ?
N3 Dy1 N1 143.77(10) . . ?
N3 Dy1 N2 151.56(10) . . ?
N3 Dy1 N4 65.22(10) . . ?
N4 Dy1 Dy1 83.39(7) . 2_567 ?
N4 Dy1 N1 86.57(10) . . ?
N4 Dy1 N2 139.62(10) . . ?
C4 O1 Dy1 139.6(2) . . ?
C7 N1 Dy1 129.2(3) . . ?
C7 N1 C8 116.7(3) . . ?
C8 N1 Dy1 113.8(2) . . ?
C2 C1 Cl1 118.9(3) . . ?
C6 C1 Cl1 120.8(4) . . ?
C6 C1 C2 120.2(4) . . ?
C20 O2 Dy1 134.9(2) . . ?
C13 N2 Dy1 113.9(2) . . ?
C14 N2 Dy1 126.7(3) . . ?
C14 N2 C13 119.4(3) . . ?
C1 C2 H2 119.9 . . ?
C3 C2 C1 120.1(4) . . ?
C3 C2 H2 119.9 . . ?
Dy1 O3 Dy1 115.71(9) . 2_567 ?
C28 O3 Dy1 124.4(2) . . ?
C28 O3 Dy1 119.8(2) . 2_567 ?
C31 N3 Dy1 123.9(2) . . ?
C31 N3 C32 121.5(3) . . ?
C32 N3 Dy1 113.9(2) . . ?
C2 C3 H3 119.1 . . ?
C2 C3 C4 121.7(4) . . ?
C4 C3 H3 119.1 . . ?
C37 N4 Dy1 113.4(2) . . ?
C38 N4 Dy1 123.9(2) . . ?
C38 N4 C37 121.9(3) . . ?
O1 C4 C3 119.9(4) . . ?
O1 C4 C5 123.2(3) . . ?
C5 C4 C3 116.9(4) . . ?
C4 C5 C7 123.1(3) . . ?
C6 C5 C4 120.1(4) . . ?
C6 C5 C7 116.7(4) . . ?
C1 C6 C5 120.8(4) . . ?
C1 C6 H6 119.6 . . ?
C5 C6 H6 119.6 . . ?
N1 C7 C5 126.4(4) . . ?
N1 C7 H7 116.8 . . ?
C5 C7 H7 116.8 . . ?
C9 C8 N1 123.7(4) . . ?
C9 C8 C13 119.9(4) . . ?
C13 C8 N1 116.4(3) . . ?
C8 C9 H9 119.8 . . ?
C10 C9 C8 120.4(4) . . ?
C10 C9 H9 119.8 . . ?
C9 C10 H10 120.1 . . ?
C9 C10 C11 119.8(4) . . ?
C11 C10 H10 120.1 . . ?
C10 C11 H11 119.7 . . ?
C12 C11 C10 120.6(4) . . ?
C12 C11 H11 119.7 . . ?
C11 C12 H12 119.7 . . ?
C11 C12 C13 120.6(4) . . ?
C13 C12 H12 119.7 . . ?
C8 C13 N2 116.2(3) . . ?
C12 C13 N2 125.3(4) . . ?
C12 C13 C8 118.5(4) . . ?
N2 C14 H14 117.0 . . ?
N2 C14 C15 125.9(4) . . ?
C15 C14 H14 117.0 . . ?
C16 C15 C14 117.9(4) . . ?
C16 C15 C20 118.9(4) . . ?
C20 C15 C14 123.2(4) . . ?
C15 C16 H16 119.5 . . ?
C17 C16 C15 120.9(4) . . ?
C17 C16 H16 119.5 . . ?
C16 C17 Cl2 120.1(4) . . ?
C16 C17 C18 120.4(4) . . ?
C18 C17 Cl2 119.5(4) . . ?
C17 C18 H18 119.8 . . ?
C19 C18 C17 120.3(4) . . ?
C19 C18 H18 119.8 . . ?
C18 C19 H19 119.3 . . ?
C18 C19 C20 121.5(4) . . ?
C20 C19 H19 119.3 . . ?
O2 C20 C15 122.5(4) . . ?
O2 C20 C19 120.1(4) . . ?
C19 C20 C15 117.4(4) . . ?
H21A C21 H21B 109.5 . . ?
H21A C21 H21C 109.5 . . ?
H21B C21 H21C 109.5 . . ?
C23 C21 H21A 109.5 . . ?
C23 C21 H21B 109.5 . . ?
C23 C21 H21C 109.5 . . ?
H22A C22 H22B 109.5 . . ?
H22A C22 H22C 109.5 . . ?
H22B C22 H22C 109.5 . . ?
C23 C22 H22A 109.5 . . ?
C23 C22 H22B 109.5 . . ?
C23 C22 H22C 109.5 . . ?
C21 C23 C22 106.3(5) . . ?
C21 C23 C25 111.4(4) . . ?
C22 C23 C25 109.7(4) . . ?
C24 C23 C21 111.9(5) . . ?
C24 C23 C22 108.2(5) . . ?
C24 C23 C25 109.4(4) . . ?
C23 C24 H24A 109.5 . . ?
C23 C24 H24B 109.5 . . ?
C23 C24 H24C 109.5 . . ?
H24A C24 H24B 109.5 . . ?
H24A C24 H24C 109.5 . . ?
H24B C24 H24C 109.5 . . ?
C26 C25 C23 123.1(4) . . ?
C26 C25 C30 117.1(3) . . ?
C30 C25 C23 119.9(4) . . ?
C25 C26 H26 118.4 . . ?
C25 C26 C27 123.2(4) . . ?
C27 C26 H26 118.4 . . ?
C26 C27 C28 118.6(3) . . ?
C26 C27 C38 119.4(3) . . ?
C28 C27 C38 121.6(3) . . ?
O3 C28 C27 119.9(3) . . ?
O3 C28 C29 121.1(3) . . ?
C29 C28 C27 119.0(3) . . ?
C28 C29 C31 120.4(3) . 2_567 ?
C30 C29 C28 119.4(3) . . ?
C30 C29 C31 119.9(3) . 2_567 ?
C25 C30 H30 118.7 . . ?
C29 C30 C25 122.6(4) . . ?
C29 C30 H30 118.7 . . ?
N3 C31 C29 124.7(3) . 2_567 ?
N3 C31 H31 117.6 . . ?
C29 C31 H31 117.6 2_567 . ?
C33 C32 N3 124.2(3) . . ?
C33 C32 C37 119.1(3) . . ?
C37 C32 N3 116.6(3) . . ?
C32 C33 H33 119.7 . . ?
C34 C33 C32 120.7(4) . . ?
C34 C33 H33 119.7 . . ?
C33 C34 H34 119.9 . . ?
C33 C34 C35 120.2(4) . . ?
C35 C34 H34 119.9 . . ?
C34 C35 H35 120.2 . . ?
C36 C35 C34 119.5(4) . . ?
C36 C35 H35 120.2 . . ?
C35 C36 H36 119.2 . . ?
C35 C36 C37 121.7(4) . . ?
C37 C36 H36 119.2 . . ?
C32 C37 N4 116.9(3) . . ?
C36 C37 N4 124.3(3) . . ?
C36 C37 C32 118.8(3) . . ?
N4 C38 C27 125.1(3) . . ?
N4 C38 H38 117.5 . . ?
C27 C38 H38 117.5 . . ?

loop_
_geom_bond_atom_site_label_1
_geom_bond_atom_site_label_2
_geom_bond_distance
_geom_bond_site_symmetry_2
_geom_bond_publ_flag
Dy1 Dy1 3.9536(5) 2_567 ?
Dy1 O1 2.220(3) . ?
Dy1 N1 2.517(3) . ?
Dy1 O2 2.230(3) . ?
Dy1 N2 2.526(3) . ?
Dy1 O3 2.317(2) . ?
Dy1 O3 2.353(2) 2_567 ?
Dy1 N3 2.492(3) . ?
Dy1 N4 2.517(3) . ?
Cl1 C1 1.745(4) . ?
O1 C4 1.294(4) . ?
N1 C7 1.295(5) . ?
N1 C8 1.426(5) . ?
C1 C2 1.386(7) . ?
C1 C6 1.362(6) . ?
Cl2 C17 1.744(5) . ?
O2 C20 1.300(5) . ?
N2 C13 1.423(5) . ?
N2 C14 1.285(5) . ?
C2 H2 0.9300 . ?
C2 C3 1.369(6) . ?
O3 C28 1.311(4) . ?
N3 C31 1.277(5) . ?
N3 C32 1.435(5) . ?
C3 H3 0.9300 . ?
C3 C4 1.422(6) . ?
N4 C37 1.427(5) . ?
N4 C38 1.284(5) . ?
C4 C5 1.408(5) . ?
C5 C6 1.406(6) . ?
C5 C7 1.440(6) . ?
C6 H6 0.9300 . ?
C7 H7 0.9300 . ?
C8 C9 1.386(6) . ?
C8 C13 1.404(6) . ?
C9 H9 0.9300 . ?
C9 C10 1.378(6) . ?
C10 H10 0.9300 . ?
C10 C11 1.379(7) . ?
C11 H11 0.9300 . ?
C11 C12 1.371(7) . ?
C12 H12 0.9300 . ?
C12 C13 1.396(6) . ?
C14 H14 0.9300 . ?
C14 C15 1.444(6) . ?
C15 C16 1.417(6) . ?
C15 C20 1.430(6) . ?
C16 H16 0.9300 . ?
C16 C17 1.369(7) . ?
C17 C18 1.379(7) . ?
C18 H18 0.9300 . ?
C18 C19 1.379(6) . ?
C19 H19 0.9300 . ?
C19 C20 1.415(6) . ?
C21 H21A 0.9600 . ?
C21 H21B 0.9600 . ?
C21 H21C 0.9600 . ?
C21 C23 1.520(7) . ?
C22 H22A 0.9600 . ?
C22 H22B 0.9600 . ?
C22 H22C 0.9600 . ?
C22 C23 1.527(8) . ?
C23 C24 1.505(9) . ?
C23 C25 1.545(5) . ?
C24 H24A 0.9600 . ?
C24 H24B 0.9600 . ?
C24 H24C 0.9600 . ?
C25 C26 1.381(6) . ?
C25 C30 1.394(5) . ?
C26 H26 0.9300 . ?
C26 C27 1.396(5) . ?
C27 C28 1.423(5) . ?
C27 C38 1.461(5) . ?
C28 C29 1.407(5) . ?
C29 C30 1.389(5) . ?
C29 C31 1.466(5) 2_567 ?
C30 H30 0.9300 . ?
C31 H31 0.9300 . ?
C32 C33 1.402(5) . ?
C32 C37 1.410(5) . ?
C33 H33 0.9300 . ?
C33 C34 1.378(6) . ?
C34 H34 0.9300 . ?
C34 C35 1.391(6) . ?
C35 H35 0.9300 . ?
C35 C36 1.374(6) . ?
C36 H36 0.9300 . ?
C36 C37 1.391(5) . ?
C38 H38 0.9300 . ?

loop_
_geom_torsion_atom_site_label_1
_geom_torsion_atom_site_label_2
_geom_torsion_atom_site_label_3
_geom_torsion_atom_site_label_4
_geom_torsion
_geom_torsion_site_symmetry_1
_geom_torsion_site_symmetry_2
_geom_torsion_site_symmetry_3
_geom_torsion_site_symmetry_4
_geom_torsion_publ_flag
Dy1 O1 C4 C3 -152.4(4) . . . . ?
Dy1 O1 C4 C5 30.7(6) . . . . ?
Dy1 N1 C7 C5 6.4(6) . . . . ?
Dy1 N1 C8 C9 -148.7(3) . . . . ?
Dy1 N1 C8 C13 30.9(4) . . . . ?
Dy1 O2 C20 C15 -33.7(6) . . . . ?
Dy1 O2 C20 C19 148.0(3) . . . . ?
Dy1 N2 C13 C8 -29.9(4) . . . . ?
Dy1 N2 C13 C12 149.7(4) . . . . ?
Dy1 N2 C14 C15 9.9(6) . . . . ?
Dy1 O3 C28 C27 53.2(4) . . . . ?
Dy1 O3 C28 C27 -122.7(3) 2_567 . . . ?
Dy1 O3 C28 C29 56.9(4) 2_567 . . . ?
Dy1 O3 C28 C29 -127.3(3) . . . . ?
Dy1 N3 C31 C29 16.5(5) . . . 2_567 ?
Dy1 N3 C32 C33 148.8(3) . . . . ?
Dy1 N3 C32 C37 -29.0(4) . . . . ?
Dy1 N4 C37 C32 27.7(4) . . . . ?
Dy1 N4 C37 C36 -151.0(4) . . . . ?
Dy1 N4 C38 C27 -16.2(5) . . . . ?
Cl1 C1 C2 C3 178.1(4) . . . . ?
Cl1 C1 C6 C5 -179.5(3) . . . . ?
O1 C4 C5 C6 173.0(4) . . . . ?
O1 C4 C5 C7 -2.9(6) . . . . ?
N1 C8 C9 C10 -178.2(4) . . . . ?
N1 C8 C13 N2 -0.6(5) . . . . ?
N1 C8 C13 C12 179.8(4) . . . . ?
C1 C2 C3 C4 0.2(8) . . . . ?
Cl2 C17 C18 C19 174.5(4) . . . . ?
N2 C14 C15 C16 -166.1(4) . . . . ?
N2 C14 C15 C20 16.7(7) . . . . ?
C2 C1 C6 C5 0.2(7) . . . . ?
C2 C3 C4 O1 -174.5(5) . . . . ?
C2 C3 C4 C5 2.6(7) . . . . ?
O3 C28 C29 C30 177.3(3) . . . . ?
O3 C28 C29 C31 3.5(5) . . . 2_567 ?
N3 C32 C33 C34 -177.5(4) . . . . ?
N3 C32 C37 N4 0.6(5) . . . . ?
N3 C32 C37 C36 179.3(4) . . . . ?
C3 C4 C5 C6 -4.0(6) . . . . ?
C3 C4 C5 C7 -179.9(4) . . . . ?
C4 C5 C6 C1 2.7(7) . . . . ?
C4 C5 C7 N1 -13.1(7) . . . . ?
C6 C1 C2 C3 -1.7(8) . . . . ?
C6 C5 C7 N1 170.9(4) . . . . ?
C7 N1 C8 C9 36.7(6) . . . . ?
C7 N1 C8 C13 -143.7(4) . . . . ?
C7 C5 C6 C1 178.8(4) . . . . ?
C8 N1 C7 C5 -180.0(4) . . . . ?
C8 C9 C10 C11 -1.5(7) . . . . ?
C9 C8 C13 N2 179.0(4) . . . . ?
C9 C8 C13 C12 -0.6(6) . . . . ?
C9 C10 C11 C12 -0.9(7) . . . . ?
C10 C11 C12 C13 2.5(7) . . . . ?
C11 C12 C13 N2 178.7(4) . . . . ?
C11 C12 C13 C8 -1.7(7) . . . . ?
C13 N2 C14 C15 -173.9(4) . . . . ?
C13 C8 C9 C10 2.2(6) . . . . ?
C14 N2 C13 C8 153.4(4) . . . . ?
C14 N2 C13 C12 -27.0(6) . . . . ?
C14 C15 C16 C17 -175.7(4) . . . . ?
C14 C15 C20 O2 -8.3(6) . . . . ?
C14 C15 C20 C19 170.0(4) . . . . ?
C15 C16 C17 Cl2 -174.8(4) . . . . ?
C15 C16 C17 C18 4.5(7) . . . . ?
C16 C15 C20 O2 174.5(4) . . . . ?
C16 C15 C20 C19 -7.1(6) . . . . ?
C16 C17 C18 C19 -4.8(8) . . . . ?
C17 C18 C19 C20 -1.1(7) . . . . ?
C18 C19 C20 O2 -174.6(4) . . . . ?
C18 C19 C20 C15 7.0(6) . . . . ?
C20 C15 C16 C17 1.6(7) . . . . ?
C21 C23 C25 C26 13.5(7) . . . . ?
C21 C23 C25 C30 -166.2(5) . . . . ?
C22 C23 C25 C26 130.8(5) . . . . ?
C22 C23 C25 C30 -48.9(6) . . . . ?
C23 C25 C26 C27 178.4(4) . . . . ?
C23 C25 C30 C29 177.6(4) . . . . ?
C24 C23 C25 C26 -110.7(6) . . . . ?
C24 C23 C25 C30 69.6(6) . . . . ?
C25 C26 C27 C28 3.2(6) . . . . ?
C25 C26 C27 C38 176.3(4) . . . . ?
C26 C25 C30 C29 -2.1(6) . . . . ?
C26 C27 C28 O3 179.0(3) . . . . ?
C26 C27 C28 C29 -0.6(5) . . . . ?
C26 C27 C38 N4 164.6(4) . . . . ?
C27 C28 C29 C30 -3.1(5) . . . . ?
C27 C28 C29 C31 -176.9(3) . . . 2_567 ?
C28 C27 C38 N4 -22.4(6) . . . . ?
C28 C29 C30 C25 4.6(6) . . . . ?
C30 C25 C26 C27 -1.9(6) . . . . ?
C31 N3 C32 C33 -22.0(6) . . . . ?
C31 N3 C32 C37 160.2(4) . . . . ?
C31 C29 C30 C25 178.4(4) 2_567 . . . ?
C32 N3 C31 C29 -173.6(3) . . . 2_567 ?
C32 C33 C34 C35 -1.6(7) . . . . ?
C33 C32 C37 N4 -177.3(4) . . . . ?
C33 C32 C37 C36 1.4(6) . . . . ?
C33 C34 C35 C36 1.4(8) . . . . ?
C34 C35 C36 C37 0.2(8) . . . . ?
C35 C36 C37 N4 177.0(5) . . . . ?
C35 C36 C37 C32 -1.6(7) . . . . ?
C37 N4 C38 C27 175.1(4) . . . . ?
C37 C32 C33 C34 0.2(6) . . . . ?
C38 N4 C37 C32 -162.6(4) . . . . ?
C38 N4 C37 C36 18.8(6) . . . . ?
C38 C27 C28 O3 6.0(5) . . . . ?
C38 C27 C28 C29 -173.6(3) . . . . ?
